data_7008141
loop_
_publ_author_name
'Shukla, Piyush'
'Cowley, Alan H.'
'Jones, Jamie N.'
'Gordon, John C.'
'Scott, Brian L.'

_publ_section_title
;
 Fluoroaryl-substituted aminoalane dimers: syntheses and structures.
;
_journal_issue 6
_journal_name_full 'Dalton transactions (Cambridge, England : 2003)'
_journal_page_first 1019
_journal_page_last 1022
_journal_paper_doi 10.1039/b417652a
_journal_year 2005
_chemical_formula_sum 'C16 H22 Al2 F2 N2'
_chemical_formula_weight 334.32
_chemical_name_systematic
;
?
;
_space_group_IT_number 14
_symmetry_cell_setting monoclinic
_symmetry_space_group_name_Hall '-P 2yn'
_symmetry_space_group_name_H-M 'P 1 21/n 1'
_atom_sites_solution_hydrogens geom
_atom_sites_solution_primary direct
_atom_sites_solution_secondary difmap
_audit_creation_method SHELXL-97
_cell_angle_alpha 90.00
_cell_angle_beta 110.505(4)
_cell_angle_gamma 90.00
_cell_formula_units_Z 4
_cell_length_a 10.262(2)
_cell_length_b 14.141(3)
_cell_length_c 13.064(3)
_cell_measurement_reflns_used 969
_cell_measurement_temperature 203(2)
_cell_measurement_theta_max 54.9
_cell_measurement_theta_min 5.1
_cell_volume 1775.7(7)
_computing_cell_refinement 'Bruker SAINT (v. 5.00, Bruker 1998)'
_computing_data_collection 'Siemens SMART (v. 4.202, Siemens 1996)'
_computing_data_reduction 'Bruker SAINT (v. 5.00, Bruker 1998)'
_computing_molecular_graphics 'Bruker AXS SHEXTL (v. 5.10)'
_computing_publication_material 'SHELXL-97 (Sheldrick, 1997)'
_computing_structure_refinement 'SHELXL-97 (Sheldrick, 1997)'
_computing_structure_solution 'SHELXS-97 (Sheldrick, 1990)'
_diffrn_ambient_temperature 203(2)
_diffrn_measured_fraction_theta_full 0.969
_diffrn_measured_fraction_theta_max 0.969
_diffrn_measurement_device_type 'Bruker P4 with SMART 1k CCD'
_diffrn_measurement_method '\f scans'
_diffrn_radiation_monochromator graphite
_diffrn_radiation_source 'fine-focus sealed tube'
_diffrn_radiation_type MoK\a
_diffrn_radiation_wavelength 0.71073
_diffrn_reflns_av_R_equivalents 0.0474
_diffrn_reflns_av_sigmaI/netI 0.0455
_diffrn_reflns_limit_h_max 12
_diffrn_reflns_limit_h_min -12
_diffrn_reflns_limit_k_max 15
_diffrn_reflns_limit_k_min -15
_diffrn_reflns_limit_l_max 15
_diffrn_reflns_limit_l_min -15
_diffrn_reflns_number 10885
_diffrn_reflns_theta_full 25.35
_diffrn_reflns_theta_max 25.35
_diffrn_reflns_theta_min 2.19
_diffrn_standards_decay_% '< 2'
_diffrn_standards_interval_count 0
_diffrn_standards_interval_time 0
_diffrn_standards_number 0
_exptl_absorpt_coefficient_mu 0.180
_exptl_absorpt_correction_type multi-scan
_exptl_absorpt_process_details 'SADABS (Sheldrick, 1996)'
_exptl_crystal_colour colorless
_exptl_crystal_density_diffrn 1.251
_exptl_crystal_density_method 'not measured'
_exptl_crystal_description irregular
_exptl_crystal_F_000 704
_exptl_crystal_size_max 0.45
_exptl_crystal_size_mid 0.21
_exptl_crystal_size_min 0.16
_refine_diff_density_max 0.297
_refine_diff_density_min -0.275
_refine_diff_density_rms 0.056
_refine_ls_extinction_method none
_refine_ls_goodness_of_fit_ref 1.382
_refine_ls_hydrogen_treatment mixed
_refine_ls_matrix_type full
_refine_ls_number_parameters 205
_refine_ls_number_reflns 3149
_refine_ls_number_restraints 0
_refine_ls_restrained_S_all 1.382
_refine_ls_R_factor_all 0.0970
_refine_ls_R_factor_gt 0.0700
_refine_ls_shift/su_max 0.000
_refine_ls_shift/su_mean 0.000
_refine_ls_structure_factor_coef Fsqd
_refine_ls_weighting_details 'calc w=1/[\s^2^(Fo^2^)+(0.0579P)^2^+0.0000P] where P=(Fo^2^+2Fc^2^)/3'
_refine_ls_weighting_scheme calc
_refine_ls_wR_factor_gt 0.1325
_refine_ls_wR_factor_ref 0.1392
_reflns_number_gt 2476
_reflns_number_total 3149
_reflns_threshold_expression >2sigma(I)
_cod_data_source_file b417652a.txt
_cod_data_source_block ccd522
_cod_original_cell_volume 1775.5(7)
_cod_original_sg_symbol_H-M 'P 21/n'
_cod_database_code 7008141

loop_
_symmetry_equiv_pos_as_xyz
'x, y, z'
'-x+1/2, y+1/2, -z+1/2'
'-x, -y, -z'
'x-1/2, -y-1/2, z-1/2'

loop_
_atom_site_label
_atom_site_type_symbol
_atom_site_fract_x
_atom_site_fract_y
_atom_site_fract_z
_atom_site_U_iso_or_equiv
_atom_site_adp_type
_atom_site_occupancy
_atom_site_symmetry_multiplicity
_atom_site_calc_flag
_atom_site_refinement_flags
_atom_site_disorder_assembly
_atom_site_disorder_group
Al1 Al 0.89148(9) 0.03484(7) 0.16583(7) 0.0302(3) Uani 1 1 d . . .
Al2 Al 0.86260(9) 0.21241(7) 0.26316(7) 0.0291(3) Uani 1 1 d . . .
F1 F 0.87051(18) 0.24894(14) -0.06681(13) 0.0454(5) Uani 1 1 d . . .
F2 F 0.86286(17) -0.01156(13) 0.48619(13) 0.0457(5) Uani 1 1 d . . .
N1 N 0.9050(2) 0.17103(18) 0.13322(19) 0.0292(6) Uani 1 1 d . . .
H1 H 0.828(4) 0.183(3) 0.076(3) 0.080 Uiso 1 1 d . . .
N2 N 0.8429(2) 0.07596(18) 0.29296(19) 0.0275(6) Uani 1 1 d . . .
H2 H 0.909(4) 0.063(3) 0.349(3) 0.080 Uiso 1 1 d . . .
C1 C 1.0728(3) -0.0263(2) 0.2178(3) 0.0496(9) Uani 1 1 d . . .
H1A H 1.1361 0.0107 0.2756 0.074 Uiso 1 1 calc R . .
H1B H 1.1077 -0.0313 0.1587 0.074 Uiso 1 1 calc R . .
H1C H 1.0641 -0.0883 0.2446 0.074 Uiso 1 1 calc R . .
C2 C 0.7366(4) -0.0201(2) 0.0482(2) 0.0449(9) Uani 1 1 d . . .
H2A H 0.6561 0.0195 0.0334 0.067 Uiso 1 1 calc R . .
H2B H 0.7165 -0.0819 0.0695 0.067 Uiso 1 1 calc R . .
H2C H 0.7605 -0.0252 -0.0163 0.067 Uiso 1 1 calc R . .
C3 C 1.0210(3) 0.2620(2) 0.3827(3) 0.0431(9) Uani 1 1 d . . .
H3A H 1.0992 0.2205 0.3958 0.065 Uiso 1 1 calc R . .
H3B H 0.9975 0.2663 0.4475 0.065 Uiso 1 1 calc R . .
H3C H 1.0444 0.3237 0.3637 0.065 Uiso 1 1 calc R . .
C4 C 0.6858(3) 0.2799(2) 0.2142(3) 0.0424(8) Uani 1 1 d . . .
H4A H 0.6197 0.2459 0.1551 0.064 Uiso 1 1 calc R . .
H4B H 0.6991 0.3420 0.1898 0.064 Uiso 1 1 calc R . .
H4C H 0.6517 0.2851 0.2737 0.064 Uiso 1 1 calc R . .
C5 C 1.0218(3) 0.2062(2) 0.1083(2) 0.0258(6) Uani 1 1 d . . .
C6 C 1.0037(3) 0.2458(2) 0.0075(2) 0.0309(7) Uani 1 1 d . . .
C7 C 1.1090(3) 0.2830(2) -0.0213(2) 0.0366(8) Uani 1 1 d . . .
H7 H 1.0911 0.3101 -0.0898 0.044 Uiso 1 1 calc R . .
C8 C 1.2422(3) 0.2791(2) 0.0538(3) 0.0399(8) Uani 1 1 d . . .
H8 H 1.3161 0.3036 0.0365 0.048 Uiso 1 1 calc R . .
C9 C 1.2659(3) 0.2389(2) 0.1550(3) 0.0379(8) Uani 1 1 d . . .
H9 H 1.3561 0.2357 0.2053 0.045 Uiso 1 1 calc R . .
C10 C 1.1572(3) 0.2036(2) 0.1823(2) 0.0333(7) Uani 1 1 d . . .
H10 H 1.1748 0.1776 0.2513 0.040 Uiso 1 1 calc R . .
C11 C 0.7222(3) 0.0403(2) 0.3119(2) 0.0257(6) Uani 1 1 d . . .
C12 C 0.7334(3) -0.0042(2) 0.4085(2) 0.0306(7) Uani 1 1 d . . .
C13 C 0.6227(3) -0.0422(2) 0.4301(2) 0.0374(8) Uani 1 1 d . . .
H13 H 0.6358 -0.0721 0.4963 0.045 Uiso 1 1 calc R . .
C14 C 0.4919(3) -0.0351(2) 0.3517(3) 0.0387(8) Uani 1 1 d . . .
H14 H 0.4154 -0.0609 0.3642 0.046 Uiso 1 1 calc R . .
C15 C 0.4752(3) 0.0106(2) 0.2546(2) 0.0364(8) Uani 1 1 d . . .
H15 H 0.3868 0.0168 0.2022 0.044 Uiso 1 1 calc R . .
C16 C 0.5891(3) 0.0473(2) 0.2346(2) 0.0325(7) Uani 1 1 d . . .
H16 H 0.5763 0.0771 0.1683 0.039 Uiso 1 1 calc R . .

loop_
_atom_site_aniso_label
_atom_site_aniso_U_11
_atom_site_aniso_U_22
_atom_site_aniso_U_33
_atom_site_aniso_U_23
_atom_site_aniso_U_13
_atom_site_aniso_U_12
Al1 0.0319(5) 0.0279(5) 0.0344(5) 0.0000(4) 0.0159(4) -0.0007(4)
Al2 0.0297(5) 0.0270(5) 0.0333(5) -0.0007(4) 0.0145(4) -0.0018(4)
F1 0.0396(11) 0.0623(14) 0.0302(9) 0.0086(9) 0.0069(8) 0.0020(9)
F2 0.0341(10) 0.0624(14) 0.0366(10) 0.0144(9) 0.0074(8) -0.0004(9)
N1 0.0268(13) 0.0344(16) 0.0280(12) 0.0033(11) 0.0116(10) 0.0000(11)
N2 0.0230(13) 0.0322(15) 0.0286(12) 0.0058(11) 0.0105(10) -0.0002(11)
C1 0.043(2) 0.040(2) 0.070(2) 0.0084(18) 0.0261(18) 0.0086(16)
C2 0.055(2) 0.039(2) 0.0406(18) -0.0055(16) 0.0164(16) -0.0042(16)
C3 0.045(2) 0.043(2) 0.0427(18) -0.0068(16) 0.0168(16) -0.0101(16)
C4 0.044(2) 0.041(2) 0.0490(19) 0.0080(16) 0.0244(16) 0.0067(16)
C5 0.0304(16) 0.0214(16) 0.0285(15) -0.0015(12) 0.0141(12) 0.0005(12)
C6 0.0316(17) 0.0315(19) 0.0294(15) -0.0030(13) 0.0105(13) 0.0027(14)
C7 0.050(2) 0.0321(19) 0.0368(17) 0.0038(14) 0.0263(16) -0.0016(15)
C8 0.0388(19) 0.038(2) 0.052(2) -0.0003(16) 0.0280(16) -0.0072(15)
C9 0.0255(17) 0.036(2) 0.0497(19) -0.0062(15) 0.0106(15) -0.0045(14)
C10 0.0321(17) 0.0336(19) 0.0344(16) 0.0030(14) 0.0118(14) -0.0020(14)
C11 0.0281(15) 0.0204(16) 0.0320(15) -0.0018(12) 0.0147(12) -0.0022(12)
C12 0.0277(16) 0.034(2) 0.0296(15) 0.0021(13) 0.0088(13) 0.0036(13)
C13 0.0427(19) 0.037(2) 0.0384(17) 0.0044(15) 0.0222(15) -0.0017(15)
C14 0.0342(19) 0.038(2) 0.051(2) -0.0013(16) 0.0245(16) -0.0082(15)
C15 0.0244(16) 0.042(2) 0.0407(18) -0.0072(15) 0.0088(13) -0.0031(14)
C16 0.0320(17) 0.0374(19) 0.0293(15) -0.0009(14) 0.0121(13) -0.0010(14)

loop_
_atom_type_symbol
_atom_type_description
_atom_type_scat_dispersion_real
_atom_type_scat_dispersion_imag
_atom_type_scat_source
C C 0.0033 0.0016 'International Tables Vol C Tables 4.2.6.8 and 6.1.1.4'
H H 0.0000 0.0000 'International Tables Vol C Tables 4.2.6.8 and 6.1.1.4'
N N 0.0061 0.0033 'International Tables Vol C Tables 4.2.6.8 and 6.1.1.4'
F F 0.0171 0.0103 'International Tables Vol C Tables 4.2.6.8 and 6.1.1.4'
Al Al 0.0645 0.0514 'International Tables Vol C Tables 4.2.6.8 and 6.1.1.4'

loop_
_geom_angle_atom_site_label_1
_geom_angle_atom_site_label_2
_geom_angle_atom_site_label_3
_geom_angle
_geom_angle_site_symmetry_1
_geom_angle_site_symmetry_3
_geom_angle_publ_flag
C2 Al1 C1 121.02(16) . . ?
C2 Al1 N2 113.79(13) . . ?
C1 Al1 N2 109.20(13) . . ?
C2 Al1 N1 108.48(13) . . ?
C1 Al1 N1 112.04(13) . . ?
N2 Al1 N1 87.26(11) . . ?
C2 Al1 Al2 121.06(11) . . ?
C1 Al1 Al2 117.88(12) . . ?
N2 Al1 Al2 43.79(8) . . ?
N1 Al1 Al2 43.50(7) . . ?
C3 Al2 C4 120.41(16) . . ?
C3 Al2 N1 114.90(13) . . ?
C4 Al2 N1 108.77(12) . . ?
C3 Al2 N2 107.78(13) . . ?
C4 Al2 N2 113.06(13) . . ?
N1 Al2 N2 87.09(11) . . ?
C3 Al2 Al1 118.84(11) . . ?
C4 Al2 Al1 120.71(11) . . ?
N1 Al2 Al1 43.64(8) . . ?
N2 Al2 Al1 43.48(7) . . ?
C6 F1 N1 63.21(15) . . ?
C12 F2 N2 62.81(15) . . ?
C5 N1 Al2 122.87(19) . . ?
C5 N1 Al1 120.68(19) . . ?
Al2 N1 Al1 92.86(11) . . ?
C5 N1 F1 58.94(14) . . ?
Al2 N1 F1 134.72(13) . . ?
Al1 N1 F1 126.74(12) . . ?
C11 N2 Al1 121.79(19) . . ?
C11 N2 Al2 121.73(19) . . ?
Al1 N2 Al2 92.74(11) . . ?
C11 N2 F2 58.44(14) . . ?
Al1 N2 F2 132.58(12) . . ?
Al2 N2 F2 129.37(12) . . ?
C6 C5 C10 116.2(3) . . ?
C6 C5 N1 120.8(2) . . ?
C10 C5 N1 123.0(2) . . ?
C7 C6 F1 118.7(3) . . ?
C7 C6 C5 124.3(3) . . ?
F1 C6 C5 117.0(3) . . ?
C6 C7 C8 118.1(3) . . ?
C7 C8 C9 119.8(3) . . ?
C10 C9 C8 120.7(3) . . ?
C9 C10 C5 120.9(3) . . ?
C12 C11 C16 116.3(3) . . ?
C12 C11 N2 121.1(2) . . ?
C16 C11 N2 122.5(3) . . ?
F2 C12 C13 118.5(3) . . ?
F2 C12 C11 117.6(3) . . ?
C13 C12 C11 123.8(3) . . ?
C12 C13 C14 118.7(3) . . ?
C13 C14 C15 119.5(3) . . ?
C14 C15 C16 120.5(3) . . ?
C15 C16 C11 121.1(3) . . ?

loop_
_geom_bond_atom_site_label_1
_geom_bond_atom_site_label_2
_geom_bond_distance
_geom_bond_site_symmetry_2
_geom_bond_publ_flag
Al1 C2 1.945(3) . ?
Al1 C1 1.946(3) . ?
Al1 N2 1.981(3) . ?
Al1 N1 1.988(3) . ?
Al1 Al2 2.8764(14) . ?
Al2 C3 1.948(3) . ?
Al2 C4 1.949(3) . ?
Al2 N1 1.982(3) . ?
Al2 N2 1.993(3) . ?
F1 C6 1.372(3) . ?
F1 N1 2.742(3) . ?
F2 C12 1.364(3) . ?
F2 N2 2.754(3) . ?
N1 C5 1.437(3) . ?
N2 C11 1.436(3) . ?
C5 C6 1.382(4) . ?
C5 C10 1.388(4) . ?
C6 C7 1.368(4) . ?
C7 C8 1.377(4) . ?
C8 C9 1.380(4) . ?
C9 C10 1.379(4) . ?
C11 C12 1.379(4) . ?
C11 C16 1.388(4) . ?
C12 C13 1.372(4) . ?
C13 C14 1.378(4) . ?
C14 C15 1.380(4) . ?
C15 C16 1.385(4) . ?
